data_7214516
loop_
_publ_author_name
'Huang, Shu-Yun'
'Li, Jian-Qiang'
'Liu, Shu-Juan'
'Ning, Yang'
'Meng, Li-Na'
'Li, Jin-Yuan'
'Luo, Ming-Biao'
'Luo, Feng'

_publ_section_title
;
 Construction and modulation of structural diversity in acylamide-MOFs
;
_journal_issue 25
_journal_name_full CrystEngComm
_journal_page_first 5608
_journal_paper_doi 10.1039/c4ce00490f
_journal_volume 16
_journal_year 2014
_chemical_formula_sum 'C30 H20 Cd N4 O6'
_chemical_formula_weight 644.90
_chemical_name_systematic
; 
 ? 
;
_space_group_IT_number 13
_symmetry_cell_setting monoclinic
_symmetry_space_group_name_Hall '-P 2yc'
_symmetry_space_group_name_H-M 'P 1 2/c 1'
_atom_sites_solution_hydrogens geom
_atom_sites_solution_primary direct
_atom_sites_solution_secondary difmap
_audit_creation_method SHELXL-97
_cell_angle_alpha 90.00
_cell_angle_beta 101.327(2)
_cell_angle_gamma 90.00
_cell_formula_units_Z 4
_cell_length_a 11.4377(5)
_cell_length_b 10.9909(4)
_cell_length_c 23.6256(10)
_cell_measurement_reflns_used 9885
_cell_measurement_temperature 296(2)
_cell_measurement_theta_max 27.53
_cell_measurement_theta_min 2.36
_cell_volume 2912.1(2)
_computing_cell_refinement 'Bruker SMART'
_computing_data_collection 'Bruker SMART'
_computing_data_reduction 'Bruker SAINT'
_computing_molecular_graphics 'Bruker SHELXTL'
_computing_publication_material 'Bruker SHELXTL'
_computing_structure_refinement 'SHELXL-97 (Sheldrick, 1997)'
_computing_structure_solution 'SHELXS-97 (Sheldrick, 1990)'
_diffrn_ambient_temperature 296(2)
_diffrn_measured_fraction_theta_full 0.999
_diffrn_measured_fraction_theta_max 0.999
_diffrn_measurement_device_type 'CCD area detector'
_diffrn_measurement_method 'phi and omega scans'
_diffrn_radiation_monochromator graphite
_diffrn_radiation_source 'fine-focus sealed tube'
_diffrn_radiation_type MoK\a
_diffrn_radiation_wavelength 0.71073
_diffrn_reflns_av_R_equivalents 0.0406
_diffrn_reflns_av_sigmaI/netI 0.0352
_diffrn_reflns_limit_h_max 13
_diffrn_reflns_limit_h_min -13
_diffrn_reflns_limit_k_max 13
_diffrn_reflns_limit_k_min -13
_diffrn_reflns_limit_l_max 28
_diffrn_reflns_limit_l_min -28
_diffrn_reflns_number 22092
_diffrn_reflns_theta_full 25.00
_diffrn_reflns_theta_max 25.00
_diffrn_reflns_theta_min 1.76
_exptl_absorpt_coefficient_mu 0.798
_exptl_absorpt_correction_T_max 0.9244
_exptl_absorpt_correction_T_min 0.8763
_exptl_absorpt_correction_type multi-scan
_exptl_crystal_colour Colorless
_exptl_crystal_density_diffrn 1.471
_exptl_crystal_density_method 'not measured'
_exptl_crystal_description Block
_exptl_crystal_F_000 1296
_exptl_crystal_size_max 0.17
_exptl_crystal_size_mid 0.12
_exptl_crystal_size_min 0.10
_platon_squeeze_details ' *************************************************************'
_refine_diff_density_max 3.535
_refine_diff_density_min -1.310
_refine_diff_density_rms 0.127
_refine_ls_extinction_method none
_refine_ls_goodness_of_fit_ref 1.113
_refine_ls_hydrogen_treatment mixed
_refine_ls_matrix_type full
_refine_ls_number_parameters 372
_refine_ls_number_reflns 5125
_refine_ls_number_restraints 0
_refine_ls_restrained_S_all 1.113
_refine_ls_R_factor_all 0.0692
_refine_ls_R_factor_gt 0.0655
_refine_ls_shift/su_max 0.000
_refine_ls_shift/su_mean 0.000
_refine_ls_structure_factor_coef Fsqd
_refine_ls_weighting_details 'calc w=1/[\s^2^(Fo^2^)+(0.0661P)^2^+18.4012P] where P=(Fo^2^+2Fc^2^)/3'
_refine_ls_weighting_scheme calc
_refine_ls_wR_factor_gt 0.1660
_refine_ls_wR_factor_ref 0.1683
_reflns_number_gt 4703
_reflns_number_total 5125
_reflns_threshold_expression >2sigma(I)
_cod_data_source_file c4ce00490f2.cif
_cod_data_source_block 1
_cod_depositor_comments
;
The following automatic conversions were performed:

'_symmetry_cell_setting' value 'Monoclinic' changed to 'monoclinic'
according to
/usr/data/users/saulius/crontab/automatic-downloads/rss-feeds/RSC/lib/dictionaries/cif_core.dic
dictionary named 'cif_core.dic' version 2.4.2 from 2011-04-26.

Automatic conversion script
Id: cif_fix_values 2281 2013-09-26 08:29:07Z andrius 

 Adding full bibliography for 7214516--7214522.cif.
;
_cod_original_sg_symbol_H-M P2/c
_cod_database_code 7214516

loop_
_symmetry_equiv_pos_as_xyz
'x, y, z'
'-x, y, -z+1/2'
'-x, -y, -z'
'x, -y, z-1/2'

loop_
_atom_site_label
_atom_site_type_symbol
_atom_site_fract_x
_atom_site_fract_y
_atom_site_fract_z
_atom_site_U_iso_or_equiv
_atom_site_adp_type
_atom_site_occupancy
_atom_site_symmetry_multiplicity
_atom_site_calc_flag
_atom_site_refinement_flags
C1 C 0.4116(6) 0.7858(6) 0.0475(3) 0.0399(15) Uani 1 1 d .
C2 C 0.4594(6) 0.8954(6) 0.0231(3) 0.0390(15) Uani 1 1 d .
C3 C 0.5177(7) 0.8871(6) -0.0221(3) 0.0468(17) Uani 1 1 d .
H3 H 0.5295 0.8112 -0.0375 0.056 Uiso 1 1 calc R
C4 C 0.4412(6) 1.0108(7) 0.0448(3) 0.0472(17) Uani 1 1 d .
H4 H 0.4006 1.0182 0.0751 0.057 Uiso 1 1 calc R
C5 C 0.1649(6) 0.6622(5) 0.1722(3) 0.0386(15) Uani 1 1 d .
C6 C 0.0797(6) 0.6723(5) 0.2120(3) 0.0369(14) Uani 1 1 d .
C7 C 0.1217(6) 0.6755(6) 0.2717(3) 0.0430(16) Uani 1 1 d .
H7 H 0.2032 0.6797 0.2866 0.052 Uiso 1 1 calc R
C8 C -0.0418(6) 0.6726(6) 0.1913(3) 0.0418(15) Uani 1 1 d .
H8 H -0.0706 0.6708 0.1517 0.050 Uiso 1 1 calc R
C9 C 0.5430(6) 0.5238(6) 0.1826(3) 0.0459(17) Uani 1 1 d .
H9 H 0.5460 0.6080 0.1864 0.055 Uiso 1 1 calc R
C10 C 0.6311(6) 0.4571(6) 0.2166(3) 0.0460(17) Uani 1 1 d .
H10 H 0.6915 0.4957 0.2425 0.055 Uiso 1 1 calc R
C11 C 0.6287(6) 0.3302(6) 0.2118(3) 0.0373(14) Uani 1 1 d .
C12 C 0.5345(6) 0.2787(6) 0.1726(3) 0.0460(17) Uani 1 1 d .
H12 H 0.5285 0.1948 0.1679 0.055 Uiso 1 1 calc R
C13 C 0.4506(6) 0.3549(6) 0.1411(3) 0.0431(16) Uani 1 1 d .
H13 H 0.3876 0.3191 0.1156 0.052 Uiso 1 1 calc R
C14 C 0.7970(6) 0.2861(6) 0.2912(3) 0.0429(16) Uani 1 1 d .
C15 C 0.8895(6) 0.1921(6) 0.3155(3) 0.0413(15) Uani 1 1 d .
C16 C 0.8555(7) 0.0725(7) 0.3153(4) 0.061(2) Uani 1 1 d .
H16 H 0.7794 0.0493 0.2968 0.073 Uiso 1 1 calc R
C17 C 0.9365(7) -0.0151(7) 0.3434(4) 0.060(2) Uani 1 1 d .
H17 H 0.9122 -0.0959 0.3433 0.072 Uiso 1 1 calc R
C18 C 1.0480(6) 0.0139(6) 0.3705(3) 0.0458(17) Uani 1 1 d .
C19 C 1.0858(6) 0.1384(6) 0.3708(3) 0.0372(14) Uani 1 1 d .
C20 C 1.1999(6) 0.1752(6) 0.4016(3) 0.0460(17) Uani 1 1 d .
H20 H 1.2523 0.1170 0.4206 0.055 Uiso 1 1 calc R
C21 C 1.2334(7) 0.2935(7) 0.4038(3) 0.0522(18) Uani 1 1 d .
H21 H 1.3068 0.3166 0.4256 0.063 Uiso 1 1 calc R
C22 C 1.1571(7) 0.3814(7) 0.3730(4) 0.0533(19) Uani 1 1 d .
H22 H 1.1824 0.4617 0.3727 0.064 Uiso 1 1 calc R
C23 C 1.0460(6) 0.3501(6) 0.3434(3) 0.0453(16) Uani 1 1 d .
H23 H 0.9961 0.4094 0.3236 0.054 Uiso 1 1 calc R
C24 C 1.0066(6) 0.2281(6) 0.3430(3) 0.0382(14) Uani 1 1 d .
C25 C 1.1300(7) -0.0834(6) 0.3990(3) 0.0460(17) Uani 1 1 d .
C26 C 1.1349(6) -0.2550(5) 0.4673(3) 0.0360(14) Uani 1 1 d .
C27 C 1.2427(6) -0.3066(6) 0.4614(3) 0.0418(15) Uani 1 1 d .
H27 H 1.2868 -0.2744 0.4359 0.050 Uiso 1 1 calc R
C28 C 1.2826(6) -0.4085(6) 0.4952(3) 0.0399(15) Uani 1 1 d .
H28 H 1.3543 -0.4440 0.4911 0.048 Uiso 1 1 calc R
C29 C 1.0732(6) -0.3067(6) 0.5059(3) 0.0455(16) Uani 1 1 d .
H29 H 1.0003 -0.2746 0.5103 0.055 Uiso 1 1 calc R
C30 C 1.1204(6) -0.4065(6) 0.5380(3) 0.0420(16) Uani 1 1 d .
H30 H 1.0785 -0.4396 0.5643 0.050 Uiso 1 1 calc R
Cd1 Cd 0.30754(4) 0.59974(4) 0.097886(19) 0.03135(17) Uani 1 1 d .
N1 N 0.4527(5) 0.4757(5) 0.1442(2) 0.0361(12) Uani 1 1 d .
N2 N 0.7164(5) 0.2540(5) 0.2431(2) 0.0437(14) Uani 1 1 d .
N3 N 1.0851(5) -0.1530(5) 0.4365(2) 0.0418(13) Uani 1 1 d .
H2M H 0.7128 0.1858 0.2317 0.023(16) Uiso 1 1 d R
H1M H 1.0128 -0.1291 0.4474 0.036(18) Uiso 1 1 d R
N4 N 1.2241(5) -0.4574(5) 0.5327(2) 0.0356(12) Uani 1 1 d .
O1 O 0.3337(5) 0.7980(5) 0.0772(3) 0.0607(15) Uani 1 1 d .
O2 O 0.4452(5) 0.6824(5) 0.0362(3) 0.0665(16) Uani 1 1 d .
O3 O 0.2757(5) 0.6701(4) 0.1912(2) 0.0490(12) Uani 1 1 d .
O4 O 0.1236(5) 0.6401(5) 0.1195(2) 0.0490(12) Uani 1 1 d .
O5 O 0.7921(5) 0.3838(5) 0.3140(3) 0.0582(15) Uani 1 1 d .
O6 O 1.2297(6) -0.0988(5) 0.3880(3) 0.0674(17) Uani 1 1 d .

loop_
_atom_site_aniso_label
_atom_site_aniso_U_11
_atom_site_aniso_U_22
_atom_site_aniso_U_33
_atom_site_aniso_U_23
_atom_site_aniso_U_13
_atom_site_aniso_U_12
C1 0.040(4) 0.041(4) 0.035(3) 0.009(3) -0.005(3) -0.009(3)
C2 0.031(3) 0.044(4) 0.039(4) 0.005(3) -0.001(3) -0.003(3)
C3 0.046(4) 0.039(4) 0.058(5) 0.000(3) 0.016(3) -0.009(3)
C4 0.047(4) 0.049(4) 0.047(4) 0.000(3) 0.014(3) -0.008(3)
C5 0.048(4) 0.021(3) 0.048(4) 0.013(3) 0.014(3) 0.008(3)
C6 0.056(4) 0.019(3) 0.038(3) 0.002(2) 0.017(3) 0.002(3)
C7 0.045(4) 0.043(4) 0.042(4) 0.002(3) 0.012(3) 0.007(3)
C8 0.053(4) 0.039(4) 0.034(3) 0.001(3) 0.011(3) -0.004(3)
C9 0.050(4) 0.027(3) 0.054(4) 0.000(3) -0.008(3) 0.002(3)
C10 0.045(4) 0.036(4) 0.051(4) 0.002(3) -0.008(3) 0.002(3)
C11 0.034(3) 0.039(3) 0.035(3) -0.001(3) -0.003(3) 0.007(3)
C12 0.052(4) 0.032(3) 0.046(4) -0.008(3) -0.009(3) 0.009(3)
C13 0.042(4) 0.042(4) 0.040(4) -0.009(3) -0.006(3) 0.002(3)
C14 0.041(4) 0.033(3) 0.050(4) -0.001(3) -0.002(3) 0.003(3)
C15 0.042(4) 0.034(3) 0.039(3) 0.007(3) -0.013(3) 0.005(3)
C16 0.056(5) 0.038(4) 0.071(5) 0.009(4) -0.030(4) -0.002(3)
C17 0.055(5) 0.028(4) 0.086(6) 0.008(4) -0.013(4) -0.001(3)
C18 0.047(4) 0.031(3) 0.053(4) 0.009(3) -0.005(3) 0.001(3)
C19 0.041(4) 0.030(3) 0.037(3) 0.005(3) -0.002(3) 0.002(3)
C20 0.047(4) 0.038(4) 0.048(4) 0.011(3) -0.001(3) 0.005(3)
C21 0.043(4) 0.047(4) 0.061(5) 0.002(4) -0.004(3) -0.009(3)
C22 0.052(4) 0.036(4) 0.069(5) 0.002(3) 0.004(4) -0.004(3)
C23 0.050(4) 0.029(3) 0.053(4) 0.007(3) 0.001(3) 0.007(3)
C24 0.044(4) 0.027(3) 0.041(4) 0.004(3) 0.003(3) -0.001(3)
C25 0.046(4) 0.032(3) 0.053(4) 0.008(3) -0.007(3) 0.005(3)
C26 0.039(3) 0.028(3) 0.036(3) 0.001(3) -0.005(3) 0.003(3)
C27 0.043(4) 0.037(3) 0.046(4) 0.007(3) 0.010(3) 0.000(3)
C28 0.037(4) 0.037(3) 0.045(4) 0.003(3) 0.006(3) 0.009(3)
C29 0.038(4) 0.042(4) 0.056(4) 0.004(3) 0.009(3) 0.009(3)
C30 0.040(4) 0.046(4) 0.040(4) 0.009(3) 0.009(3) 0.007(3)
Cd1 0.0337(3) 0.0263(3) 0.0329(3) -0.00157(17) 0.00357(18) 0.00045(17)
N1 0.041(3) 0.030(3) 0.035(3) 0.003(2) 0.001(2) 0.007(2)
N2 0.049(3) 0.029(3) 0.046(3) -0.004(2) -0.006(3) 0.011(2)
N3 0.042(3) 0.029(3) 0.049(3) 0.005(2) -0.001(3) 0.007(2)
N4 0.037(3) 0.031(3) 0.037(3) 0.006(2) 0.003(2) 0.003(2)
O1 0.070(4) 0.048(3) 0.072(4) 0.012(3) 0.032(3) -0.007(3)
O2 0.065(4) 0.046(3) 0.092(5) 0.021(3) 0.026(3) -0.004(3)
O3 0.056(3) 0.046(3) 0.048(3) 0.002(2) 0.020(2) 0.005(2)
O4 0.070(3) 0.044(3) 0.035(3) 0.005(2) 0.017(2) -0.002(2)
O5 0.048(3) 0.044(3) 0.069(4) -0.015(3) -0.022(3) 0.009(2)
O6 0.058(4) 0.055(3) 0.090(5) 0.035(3) 0.016(3) 0.010(3)

loop_
_atom_type_symbol
_atom_type_description
_atom_type_scat_dispersion_real
_atom_type_scat_dispersion_imag
_atom_type_scat_source
C C 0.0033 0.0016 'International Tables Vol C Tables 4.2.6.8 and 6.1.1.4'
H H 0.0000 0.0000 'International Tables Vol C Tables 4.2.6.8 and 6.1.1.4'
O O 0.0106 0.0060 'International Tables Vol C Tables 4.2.6.8 and 6.1.1.4'
N N 0.0061 0.0033 'International Tables Vol C Tables 4.2.6.8 and 6.1.1.4'
Cd Cd -0.8075 1.2024 'International Tables Vol C Tables 4.2.6.8 and 6.1.1.4'

loop_
_geom_angle_atom_site_label_1
_geom_angle_atom_site_label_2
_geom_angle_atom_site_label_3
_geom_angle
_geom_angle_site_symmetry_1
_geom_angle_site_symmetry_3
O2 C1 O1 120.2(6) . .
O2 C1 C2 120.4(7) . .
O1 C1 C2 119.3(6) . .
O2 C1 Cd1 65.9(4) . .
O1 C1 Cd1 54.4(3) . .
C2 C1 Cd1 173.7(5) . .
C3 C2 C4 118.5(6) . .
C3 C2 C1 121.4(6) . .
C4 C2 C1 120.1(6) . .
C4 C3 C2 120.6(7) 3_675 .
C4 C3 H3 119.7 3_675 .
C2 C3 H3 119.7 . .
C3 C4 C2 120.9(7) 3_675 .
C3 C4 H4 119.6 3_675 .
C2 C4 H4 119.6 . .
O3 C5 O4 121.2(6) . .
O3 C5 C6 120.6(6) . .
O4 C5 C6 118.2(6) . .
O3 C5 Cd1 63.7(4) . .
O4 C5 Cd1 57.9(4) . .
C6 C5 Cd1 169.3(4) . .
C8 C6 C7 118.6(6) . .
C8 C6 C5 121.2(6) . .
C7 C6 C5 120.1(6) . .
C8 C7 C6 119.8(7) 2 .
C8 C7 H7 120.1 2 .
C6 C7 H7 120.1 . .
C6 C8 C7 121.5(6) . 2
C6 C8 H8 119.3 . .
C7 C8 H8 119.3 2 .
N1 C9 C10 124.4(6) . .
N1 C9 H9 117.8 . .
C10 C9 H9 117.8 . .
C9 C10 C11 119.0(6) . .
C9 C10 H10 120.5 . .
C11 C10 H10 120.5 . .
C12 C11 C10 117.3(6) . .
C12 C11 N2 119.2(6) . .
C10 C11 N2 123.5(6) . .
C13 C12 C11 118.5(6) . .
C13 C12 H12 120.7 . .
C11 C12 H12 120.7 . .
N1 C13 C12 125.0(6) . .
N1 C13 H13 117.5 . .
C12 C13 H13 117.5 . .
O5 C14 N2 121.4(6) . .
O5 C14 C15 121.9(6) . .
N2 C14 C15 116.7(6) . .
C16 C15 C24 120.6(6) . .
C16 C15 C14 118.5(6) . .
C24 C15 C14 120.6(6) . .
C15 C16 C17 119.6(7) . .
C15 C16 H16 120.2 . .
C17 C16 H16 120.2 . .
C18 C17 C16 122.3(7) . .
C18 C17 H17 118.8 . .
C16 C17 H17 118.8 . .
C17 C18 C19 119.0(6) . .
C17 C18 C25 119.7(6) . .
C19 C18 C25 121.3(6) . .
C24 C19 C20 118.7(6) . .
C24 C19 C18 119.9(6) . .
C20 C19 C18 121.3(6) . .
C21 C20 C19 121.1(6) . .
C21 C20 H20 119.4 . .
C19 C20 H20 119.4 . .
C20 C21 C22 119.9(7) . .
C20 C21 H21 120.1 . .
C22 C21 H21 120.1 . .
C23 C22 C21 120.8(7) . .
C23 C22 H22 119.6 . .
C21 C22 H22 119.6 . .
C22 C23 C24 120.3(6) . .
C22 C23 H23 119.8 . .
C24 C23 H23 119.8 . .
C19 C24 C23 119.0(6) . .
C19 C24 C15 118.6(6) . .
C23 C24 C15 122.4(6) . .
O6 C25 N3 123.4(6) . .
O6 C25 C18 121.9(7) . .
N3 C25 C18 114.7(7) . .
C29 C26 C27 118.5(6) . .
C29 C26 N3 117.8(6) . .
C27 C26 N3 123.8(6) . .
C26 C27 C28 117.8(6) . .
C26 C27 H27 121.1 . .
C28 C27 H27 121.1 . .
N4 C28 C27 123.7(6) . .
N4 C28 H28 118.2 . .
C27 C28 H28 118.2 . .
C26 C29 C30 119.6(6) . .
C26 C29 H29 120.2 . .
C30 C29 H29 120.2 . .
N4 C30 C29 122.6(6) . .
N4 C30 H30 118.7 . .
C29 C30 H30 118.7 . .
N1 Cd1 O1 124.7(2) . .
N1 Cd1 N4 94.80(19) . 4_455
O1 Cd1 N4 124.9(2) . 4_455
N1 Cd1 O4 128.75(18) . .
O1 Cd1 O4 91.58(19) . .
N4 Cd1 O4 90.12(18) 4_455 .
N1 Cd1 O3 88.82(18) . .
O1 Cd1 O3 86.54(19) . .
N4 Cd1 O3 135.77(18) 4_455 .
O4 Cd1 O3 55.38(18) . .
N1 Cd1 O2 90.82(19) . .
O1 Cd1 O2 53.37(19) . .
N4 Cd1 O2 94.8(2) 4_455 .
O4 Cd1 O2 139.59(18) . .
O3 Cd1 O2 129.2(2) . .
N1 Cd1 C5 108.55(19) . .
O1 Cd1 C5 91.03(19) . .
N4 Cd1 C5 112.8(2) 4_455 .
O4 Cd1 C5 27.79(19) . .
O3 Cd1 C5 27.74(19) . .
O2 Cd1 C5 143.96(19) . .
N1 Cd1 C1 108.6(2) . .
O1 Cd1 C1 26.5(2) . .
N4 Cd1 C1 112.26(19) 4_455 .
O4 Cd1 C1 116.37(19) . .
O3 Cd1 C1 108.11(19) . .
O2 Cd1 C1 26.8(2) . .
C5 Cd1 C1 117.3(2) . .
C13 N1 C9 115.7(5) . .
C13 N1 Cd1 124.9(4) . .
C9 N1 Cd1 119.0(4) . .
C14 N2 C11 125.6(5) . .
C14 N2 H2M 120.6 . .
C11 N2 H2M 113.6 . .
C25 N3 C26 129.1(6) . .
C25 N3 H1M 119.1 . .
C26 N3 H1M 111.6 . .
C28 N4 C30 117.8(6) . .
C28 N4 Cd1 122.2(4) . 4_656
C30 N4 Cd1 119.2(4) . 4_656
C1 O1 Cd1 99.1(4) . .
C1 O2 Cd1 87.2(4) . .
C5 O3 Cd1 88.5(4) . .
C5 O4 Cd1 94.3(4) . .

loop_
_geom_bond_atom_site_label_1
_geom_bond_atom_site_label_2
_geom_bond_distance
_geom_bond_site_symmetry_2
C1 O2 1.244(9) .
C1 O1 1.245(9) .
C1 C2 1.485(9) .
C1 Cd1 2.752(6) .
C2 C3 1.369(10) .
C2 C4 1.399(10) .
C3 C4 1.367(10) 3_675
C3 H3 0.9300 .
C4 C3 1.367(10) 3_675
C4 H4 0.9300 .
C5 O3 1.262(8) .
C5 O4 1.267(8) .
C5 C6 1.484(9) .
C5 Cd1 2.710(7) .
C6 C8 1.380(10) .
C6 C7 1.400(9) .
C7 C8 1.382(9) 2
C7 H7 0.9300 .
C8 C7 1.382(9) 2
C8 H8 0.9300 .
C9 N1 1.342(8) .
C9 C10 1.370(9) .
C9 H9 0.9300 .
C10 C11 1.400(10) .
C10 H10 0.9300 .
C11 C12 1.395(9) .
C11 N2 1.402(8) .
C12 C13 1.377(9) .
C12 H12 0.9300 .
C13 N1 1.330(9) .
C13 H13 0.9300 .
C14 O5 1.209(8) .
C14 N2 1.361(9) .
C14 C15 1.510(9) .
C15 C16 1.371(10) .
C15 C24 1.425(9) .
C16 C17 1.409(10) .
C16 H16 0.9300 .
C17 C18 1.349(10) .
C17 H17 0.9300 .
C18 C19 1.435(9) .
C18 C25 1.493(9) .
C19 C24 1.410(9) .
C19 C20 1.422(9) .
C20 C21 1.353(10) .
C20 H20 0.9300 .
C21 C22 1.405(11) .
C21 H21 0.9300 .
C22 C23 1.368(10) .
C22 H22 0.9300 .
C23 C24 1.414(9) .
C23 H23 0.9300 .
C25 O6 1.231(10) .
C25 N3 1.346(10) .
C26 C29 1.380(10) .
C26 C27 1.388(9) .
C26 N3 1.396(8) .
C27 C28 1.399(9) .
C27 H27 0.9300 .
C28 N4 1.325(9) .
C28 H28 0.9300 .
C29 C30 1.381(9) .
C29 H29 0.9300 .
C30 N4 1.339(8) .
C30 H30 0.9300 .
Cd1 N1 2.258(5) .
Cd1 O1 2.265(5) .
Cd1 N4 2.270(5) 4_455
Cd1 O4 2.303(5) .
Cd1 O3 2.431(5) .
Cd1 O2 2.515(5) .
N2 H2M 0.7949 .
N3 H1M 0.9498 .
N4 Cd1 2.270(5) 4_656

loop_
_geom_torsion_atom_site_label_1
_geom_torsion_atom_site_label_2
_geom_torsion_atom_site_label_3
_geom_torsion_atom_site_label_4
_geom_torsion
_geom_torsion_site_symmetry_1
_geom_torsion_site_symmetry_4
O2 C1 C2 C3 15.7(10) . .
O1 C1 C2 C3 -161.1(7) . .
Cd1 C1 C2 C3 -161(4) . .
O2 C1 C2 C4 -166.8(7) . .
O1 C1 C2 C4 16.4(10) . .
Cd1 C1 C2 C4 16(5) . .
C4 C2 C3 C4 1.1(12) . 3_675
C1 C2 C3 C4 178.6(7) . 3_675
C3 C2 C4 C3 -1.1(12) . 3_675
C1 C2 C4 C3 -178.6(7) . 3_675
O3 C5 C6 C8 175.3(6) . .
O4 C5 C6 C8 -7.9(9) . .
Cd1 C5 C6 C8 -74(3) . .
O3 C5 C6 C7 -7.9(9) . .
O4 C5 C6 C7 168.9(6) . .
Cd1 C5 C6 C7 103(3) . .
C8 C6 C7 C8 3.3(8) . 2
C5 C6 C7 C8 -173.5(6) . 2
C7 C6 C8 C7 -0.3(8) . 2
C5 C6 C8 C7 176.6(6) . 2
N1 C9 C10 C11 0.0(12) . .
C9 C10 C11 C12 -0.8(11) . .
C9 C10 C11 N2 177.8(7) . .
C10 C11 C12 C13 0.3(11) . .
N2 C11 C12 C13 -178.4(7) . .
C11 C12 C13 N1 1.1(12) . .
O5 C14 C15 C16 139.0(9) . .
N2 C14 C15 C16 -38.8(10) . .
O5 C14 C15 C24 -35.2(11) . .
N2 C14 C15 C24 147.0(7) . .
C24 C15 C16 C17 1.1(13) . .
C14 C15 C16 C17 -173.1(8) . .
C15 C16 C17 C18 -0.5(15) . .
C16 C17 C18 C19 0.0(14) . .
C16 C17 C18 C25 -179.5(8) . .
C17 C18 C19 C24 -0.1(11) . .
C25 C18 C19 C24 179.5(7) . .
C17 C18 C19 C20 176.1(8) . .
C25 C18 C19 C20 -4.3(11) . .
C24 C19 C20 C21 -1.0(11) . .
C18 C19 C20 C21 -177.3(7) . .
C19 C20 C21 C22 -3.0(12) . .
C20 C21 C22 C23 3.9(13) . .
C21 C22 C23 C24 -0.7(12) . .
C20 C19 C24 C23 4.1(10) . .
C18 C19 C24 C23 -179.6(7) . .
C20 C19 C24 C15 -175.6(7) . .
C18 C19 C24 C15 0.7(10) . .
C22 C23 C24 C19 -3.3(11) . .
C22 C23 C24 C15 176.5(7) . .
C16 C15 C24 C19 -1.2(11) . .
C14 C15 C24 C19 172.9(6) . .
C16 C15 C24 C23 179.1(8) . .
C14 C15 C24 C23 -6.8(11) . .
C17 C18 C25 O6 126.1(9) . .
C19 C18 C25 O6 -53.4(11) . .
C17 C18 C25 N3 -52.7(11) . .
C19 C18 C25 N3 127.8(7) . .
C29 C26 C27 C28 0.0(10) . .
N3 C26 C27 C28 179.7(6) . .
C26 C27 C28 N4 -0.7(10) . .
C27 C26 C29 C30 0.9(10) . .
N3 C26 C29 C30 -178.9(6) . .
C26 C29 C30 N4 -1.0(11) . .
O3 C5 Cd1 N1 46.8(4) . .
O4 C5 Cd1 N1 -141.2(4) . .
C6 C5 Cd1 N1 -69(3) . .
O3 C5 Cd1 O1 -80.6(4) . .
O4 C5 Cd1 O1 91.4(4) . .
C6 C5 Cd1 O1 163(3) . .
O3 C5 Cd1 N4 150.5(4) . 4_455
O4 C5 Cd1 N4 -37.5(4) . 4_455
C6 C5 Cd1 N4 34(3) . 4_455
O3 C5 Cd1 O4 -172.0(6) . .
C6 C5 Cd1 O4 72(3) . .
O4 C5 Cd1 O3 172.0(6) . .
C6 C5 Cd1 O3 -116(3) . .
O3 C5 Cd1 O2 -72.3(5) . .
O4 C5 Cd1 O2 99.7(5) . .
C6 C5 Cd1 O2 172(2) . .
O3 C5 Cd1 C1 -76.7(4) . .
O4 C5 Cd1 C1 95.3(4) . .
C6 C5 Cd1 C1 167(3) . .
O2 C1 Cd1 N1 50.9(5) . .
O1 C1 Cd1 N1 -132.2(4) . .
C2 C1 Cd1 N1 -132(4) . .
O2 C1 Cd1 O1 -177.0(7) . .
C2 C1 Cd1 O1 0(4) . .
O2 C1 Cd1 N4 -52.6(5) . 4_455
O1 C1 Cd1 N4 124.4(4) . 4_455
C2 C1 Cd1 N4 125(4) . 4_455
O2 C1 Cd1 O4 -154.4(4) . .
O1 C1 Cd1 O4 22.5(5) . .
C2 C1 Cd1 O4 23(4) . .
O2 C1 Cd1 O3 145.9(4) . .
O1 C1 Cd1 O3 -37.2(5) . .
C2 C1 Cd1 O3 -37(4) . .
O1 C1 Cd1 O2 177.0(7) . .
C2 C1 Cd1 O2 177(4) . .
O2 C1 Cd1 C5 174.3(4) . .
O1 C1 Cd1 C5 -8.7(5) . .
C2 C1 Cd1 C5 -8(4) . .
C12 C13 N1 C9 -1.9(11) . .
C12 C13 N1 Cd1 -174.8(6) . .
C10 C9 N1 C13 1.4(11) . .
C10 C9 N1 Cd1 174.7(6) . .
O1 Cd1 N1 C13 -157.8(5) . .
N4 Cd1 N1 C13 -18.6(6) 4_455 .
O4 Cd1 N1 C13 75.4(6) . .
O3 Cd1 N1 C13 117.2(6) . .
O2 Cd1 N1 C13 -113.5(6) . .
C5 Cd1 N1 C13 97.4(6) . .
C1 Cd1 N1 C13 -134.0(5) . .
O1 Cd1 N1 C9 29.6(6) . .
N4 Cd1 N1 C9 168.7(5) 4_455 .
O4 Cd1 N1 C9 -97.2(5) . .
O3 Cd1 N1 C9 -55.4(5) . .
O2 Cd1 N1 C9 73.8(5) . .
C5 Cd1 N1 C9 -75.2(5) . .
C1 Cd1 N1 C9 53.3(6) . .
O5 C14 N2 C11 6.6(12) . .
C15 C14 N2 C11 -175.7(6) . .
C12 C11 N2 C14 -164.3(7) . .
C10 C11 N2 C14 17.1(11) . .
O6 C25 N3 C26 -3.1(12) . .
C18 C25 N3 C26 175.7(6) . .
C29 C26 N3 C25 176.3(7) . .
C27 C26 N3 C25 -3.5(11) . .
C27 C28 N4 C30 0.6(10) . .
C27 C28 N4 Cd1 -168.5(5) . 4_656
C29 C30 N4 C28 0.3(10) . .
C29 C30 N4 Cd1 169.7(6) . 4_656
O2 C1 O1 Cd1 3.2(8) . .
C2 C1 O1 Cd1 -180.0(5) . .
N1 Cd1 O1 C1 58.7(5) . .
N4 Cd1 O1 C1 -68.7(5) 4_455 .
O4 Cd1 O1 C1 -159.9(4) . .
O3 Cd1 O1 C1 144.9(4) . .
O2 Cd1 O1 C1 -1.7(4) . .
C5 Cd1 O1 C1 172.3(4) . .
O1 C1 O2 Cd1 -2.9(7) . .
C2 C1 O2 Cd1 -179.6(5) . .
N1 Cd1 O2 C1 -132.7(4) . .
O1 Cd1 O2 C1 1.7(4) . .
N4 Cd1 O2 C1 132.5(4) 4_455 .
O4 Cd1 O2 C1 36.6(6) . .
O3 Cd1 O2 C1 -43.5(5) . .
C5 Cd1 O2 C1 -8.6(6) . .
O4 C5 O3 Cd1 -7.9(6) . .
C6 C5 O3 Cd1 168.8(5) . .
N1 Cd1 O3 C5 -136.3(4) . .
O1 Cd1 O3 C5 98.8(4) . .
N4 Cd1 O3 C5 -40.6(5) 4_455 .
O4 Cd1 O3 C5 4.5(3) . .
O2 Cd1 O3 C5 133.6(4) . .
C1 Cd1 O3 C5 114.5(4) . .
O3 C5 O4 Cd1 8.4(6) . .
C6 C5 O4 Cd1 -168.4(4) . .
N1 Cd1 O4 C5 49.6(4) . .
O1 Cd1 O4 C5 -89.2(4) . .
N4 Cd1 O4 C5 145.9(4) 4_455 .
O3 Cd1 O4 C5 -4.5(3) . .
O2 Cd1 O4 C5 -116.5(4) . .
C1 Cd1 O4 C5 -99.1(4) . .

loop_
_platon_squeeze_void_nr
_platon_squeeze_void_average_x
_platon_squeeze_void_average_y
_platon_squeeze_void_average_z
_platon_squeeze_void_volume
_platon_squeeze_void_count_electrons
_platon_squeeze_void_content
1 0.166 0.022 0.043 37 10 ' '
2 0.166 -0.022 0.543 38 9 ' '
3 0.500 -0.077 0.250 150 43 ' '
4 0.500 0.076 0.750 150 43 ' '
5 0.830 0.023 0.456 35 11 ' '
6 0.830 -0.023 0.956 36 11 ' '
